data_7008451
loop_
_publ_author_name
'Adams, Harry'
'Batten, Stuart R.'
'Davies, Graham M.'
'Duriska, Martin B.'
'Jeffery, John C.'
'Jensen, Paul'
'Lu, Jinzhen'
'Motson, Graham R.'
'Coles, Simon J.'
'Hursthouse, Michael B.'
'Ward, Michael D.'

_publ_section_title
;
 New bis-, tris- and tetrakis(pyrazolyl)borate ligands with 3-pyridyl
 and 4-pyridyl substituents: synthesis and coordination chemistry.
;
_journal_issue 11
_journal_name_full 'Dalton transactions (Cambridge, England : 2003)'
_journal_page_first 1910
_journal_page_last 1923
_journal_paper_doi 10.1039/b502892b
_journal_year 2005
_chemical_formula_sum 'C41 H45 Ag B N15 O3'
_chemical_formula_weight 914.60
_chemical_name_common AgTkp4py.3DMF
_chemical_name_systematic
;
?
;
_space_group_IT_number 2
_symmetry_cell_setting triclinic
_symmetry_space_group_name_Hall '-P 1'
_symmetry_space_group_name_H-M 'P -1'
_atom_sites_solution_hydrogens geom
_atom_sites_solution_primary direct
_atom_sites_solution_secondary difmap
_audit_creation_method SHELXL-97
_cell_angle_alpha 87.643(1)
_cell_angle_beta 68.305(1)
_cell_angle_gamma 62.109(1)
_cell_formula_units_Z 2
_cell_length_a 13.2535(2)
_cell_length_b 14.0184(3)
_cell_length_c 14.1607(3)
_cell_measurement_reflns_used 24166
_cell_measurement_temperature 123(2)
_cell_measurement_theta_max 25.69
_cell_measurement_theta_min 3.18
_cell_volume 2132.62(8)
_computing_structure_refinement 'SHELXL-97 (Sheldrick, 1997)'
_computing_structure_solution 'SHELXS-97 (Sheldrick, 1990)'
_diffrn_ambient_temperature 123(2)
_diffrn_detector CCD
_diffrn_detector_area_resol_mean 9
_diffrn_measured_fraction_theta_full 0.991
_diffrn_measured_fraction_theta_max 0.977
_diffrn_measurement_device_type 'Nonius KappaCCD diffractometer'
_diffrn_measurement_method '\f and \w scans'
_diffrn_radiation_monochromator graphite
_diffrn_radiation_source 'fine-focus sealed tube'
_diffrn_radiation_type MoK\a
_diffrn_radiation_wavelength 0.71073
_diffrn_reflns_av_R_equivalents 0.0464
_diffrn_reflns_av_sigmaI/netI 0.0443
_diffrn_reflns_limit_h_max 16
_diffrn_reflns_limit_h_min -15
_diffrn_reflns_limit_k_max 17
_diffrn_reflns_limit_k_min -17
_diffrn_reflns_limit_l_max 17
_diffrn_reflns_limit_l_min -17
_diffrn_reflns_number 24150
_diffrn_reflns_theta_full 25.00
_diffrn_reflns_theta_max 25.69
_diffrn_reflns_theta_min 3.48
_exptl_absorpt_coefficient_mu 0.531
_exptl_absorpt_correction_T_max 0.9778
_exptl_absorpt_correction_T_min 0.8433
_exptl_absorpt_correction_type integration
_exptl_absorpt_process_details 'XPREP (Siemens, 1994)'
_exptl_crystal_colour Colourless
_exptl_crystal_density_diffrn 1.424
_exptl_crystal_density_method 'not measured'
_exptl_crystal_description Needle
_exptl_crystal_F_000 944
_exptl_crystal_size_max 0.47
_exptl_crystal_size_mid 0.14
_exptl_crystal_size_min 0.05
_refine_diff_density_max 2.062
_refine_diff_density_min -0.823
_refine_diff_density_rms 0.118
_refine_ls_extinction_method none
_refine_ls_goodness_of_fit_ref 1.069
_refine_ls_hydrogen_treatment constr
_refine_ls_matrix_type full
_refine_ls_number_parameters 564
_refine_ls_number_reflns 7921
_refine_ls_number_restraints 0
_refine_ls_restrained_S_all 1.069
_refine_ls_R_factor_all 0.0747
_refine_ls_R_factor_gt 0.0598
_refine_ls_shift/su_max 0.000
_refine_ls_shift/su_mean 0.000
_refine_ls_structure_factor_coef Fsqd
_refine_ls_weighting_details 'calc w=1/[\s^2^(Fo^2^)+(0.0972P)^2^+4.6117P] where P=(Fo^2^+2Fc^2^)/3'
_refine_ls_weighting_scheme calc
_refine_ls_wR_factor_gt 0.1578
_refine_ls_wR_factor_ref 0.1691
_reflns_number_gt 6635
_reflns_number_total 7921
_reflns_threshold_expression >2sigma(I)
_cod_data_source_file b502892b.txt
_cod_data_source_block AgTkp4py
_cod_depositor_comments
;
The following automatic conversions were performed:
'_symmetry_cell_setting' value 'Triclinic' changed to 'triclinic'
according to '/home/saulius/struct/CIF-dictionaries/cif_core.dic'
dictionary named 'cif_core.dic' version 2.4.1 from 2010-06-29.

Automatic conversion script
Id: cif_fix_enum 1527 2010-12-29 10:47:43Z saulius 
;
_cod_original_cell_volume 2132.62(7)
_cod_original_sg_symbol_H-M P-1
_cod_database_code 7008451

loop_
_symmetry_equiv_pos_as_xyz
'x, y, z'
'-x, -y, -z'

loop_
_atom_site_label
_atom_site_type_symbol
_atom_site_fract_x
_atom_site_fract_y
_atom_site_fract_z
_atom_site_U_iso_or_equiv
_atom_site_adp_type
_atom_site_occupancy
_atom_site_symmetry_multiplicity
_atom_site_calc_flag
_atom_site_refinement_flags
_atom_site_disorder_assembly
_atom_site_disorder_group
Ag1 Ag 0.07142(3) 0.09121(3) 0.18831(2) 0.03072(14) Uani 1 1 d . . .
O1 O 0.3048(7) 0.4486(6) 0.3583(6) 0.123(3) Uani 1 1 d . . .
O2 O 0.4091(8) 0.5993(7) -0.0563(5) 0.118(2) Uani 1 1 d . . .
O3 O 0.5609(6) 0.3014(5) 0.7368(5) 0.101(2) Uani 1 1 d . . .
N101 N 0.0217(3) 0.3363(3) 0.1454(3) 0.0235(7) Uani 1 1 d . . .
N102 N -0.0034(3) 0.2608(3) 0.1185(3) 0.0238(7) Uani 1 1 d . . .
N111 N -0.0412(4) 0.0429(3) -0.1286(3) 0.0293(8) Uani 1 1 d . . .
N141 N 0.1642(3) 0.2705(3) 0.2396(3) 0.0253(8) Uani 1 1 d . . .
N142 N 0.2624(3) 0.2458(3) 0.1477(3) 0.0267(8) Uani 1 1 d . . .
N151 N 0.7187(3) 0.0001(3) -0.0861(3) 0.0311(8) Uani 1 1 d . . .
N121 N -0.0566(3) 0.3157(3) 0.3365(3) 0.0256(8) Uani 1 1 d . . .
N122 N -0.0416(3) 0.2127(3) 0.3345(3) 0.0262(8) Uani 1 1 d . . .
N131 N -0.1325(5) -0.0865(4) 0.4938(4) 0.0500(12) Uani 1 1 d . . .
N161 N -0.0080(3) 0.4661(3) 0.2815(3) 0.0262(8) Uani 1 1 d . . .
N162 N -0.1144(3) 0.5472(3) 0.2759(3) 0.0259(8) Uani 1 1 d . . .
N171 N -0.4496(4) 0.9452(3) 0.3435(4) 0.0441(11) Uani 1 1 d . . .
N13 N 0.4840(6) 0.2872(6) 0.3204(5) 0.0820(19) Uani 1 1 d . . .
N14 N 0.2840(7) 0.6044(7) 0.1110(6) 0.091(2) Uani 1 1 d . . .
N15 N 0.4202(7) 0.4566(6) 0.7133(7) 0.093(2) Uani 1 1 d . . .
C105 C 0.0584(4) 0.3829(4) 0.0639(3) 0.0297(10) Uani 1 1 d . . .
H105 H 0.0814 0.4376 0.0641 0.036 Uiso 1 1 calc R . .
C104 C 0.0567(4) 0.3378(3) -0.0196(3) 0.0294(9) Uani 1 1 d . . .
H104 H 0.0780 0.3542 -0.0876 0.035 Uiso 1 1 calc R . .
C103 C 0.0168(4) 0.2624(3) 0.0183(3) 0.0240(9) Uani 1 1 d . . .
C114 C -0.0040(4) 0.1887(3) -0.0337(3) 0.0251(9) Uani 1 1 d . . .
C113 C 0.0746(4) 0.1349(4) -0.1340(3) 0.0292(9) Uani 1 1 d . . .
H113 H 0.1420 0.1475 -0.1721 0.035 Uiso 1 1 calc R . .
C112 C 0.0539(4) 0.0632(4) -0.1777(3) 0.0308(10) Uani 1 1 d . . .
H112 H 0.1095 0.0262 -0.2459 0.037 Uiso 1 1 calc R . .
C116 C -0.1178(4) 0.0963(4) -0.0321(4) 0.0315(10) Uani 1 1 d . . .
H116 H -0.1860 0.0842 0.0037 0.038 Uiso 1 1 calc R . .
C115 C -0.1023(4) 0.1680(4) 0.0175(3) 0.0291(9) Uani 1 1 d . . .
H115 H -0.1583 0.2030 0.0862 0.035 Uiso 1 1 calc R . .
C145 C 0.2037(4) 0.2147(4) 0.3103(3) 0.0305(10) Uani 1 1 d . . .
H145 H 0.1525 0.2187 0.3795 0.037 Uiso 1 1 calc R . .
C144 C 0.3292(4) 0.1521(4) 0.2653(4) 0.0298(9) Uani 1 1 d . . .
H144 H 0.3831 0.1043 0.2957 0.036 Uiso 1 1 calc R . .
C143 C 0.3621(4) 0.1736(3) 0.1637(3) 0.0272(9) Uani 1 1 d . . .
C154 C 0.4845(4) 0.1188(4) 0.0777(3) 0.0276(9) Uani 1 1 d . . .
C155 C 0.5770(4) 0.0192(4) 0.0861(4) 0.0322(10) Uani 1 1 d . . .
H155 H 0.5626 -0.0096 0.1487 0.039 Uiso 1 1 calc R . .
C156 C 0.6895(4) -0.0368(4) 0.0030(4) 0.0332(10) Uani 1 1 d . . .
H156 H 0.7496 -0.1056 0.0096 0.040 Uiso 1 1 calc R . .
C152 C 0.6303(4) 0.0967(4) -0.0939(4) 0.0322(10) Uani 1 1 d . . .
H152 H 0.6491 0.1248 -0.1565 0.039 Uiso 1 1 calc R . .
C153 C 0.5136(4) 0.1573(4) -0.0156(4) 0.0322(10) Uani 1 1 d . . .
H153 H 0.4541 0.2243 -0.0255 0.039 Uiso 1 1 calc R . .
C125 C -0.1456(4) 0.3772(4) 0.4294(3) 0.0323(10) Uani 1 1 d . . .
H125 H -0.1723 0.4515 0.4507 0.039 Uiso 1 1 calc R . .
C124 C -0.1898(4) 0.3136(4) 0.4864(4) 0.0350(11) Uani 1 1 d . . .
H124 H -0.2533 0.3348 0.5538 0.042 Uiso 1 1 calc R . .
C123 C -0.1220(4) 0.2107(4) 0.4247(3) 0.0282(9) Uani 1 1 d . . .
C134 C -0.1260(4) 0.1096(4) 0.4471(4) 0.0325(10) Uani 1 1 d . . .
C133 C -0.0273(5) 0.0076(4) 0.3960(3) 0.0341(10) Uani 1 1 d . . .
H133 H 0.0458 0.0020 0.3434 0.041 Uiso 1 1 calc R . .
C132 C -0.0339(6) -0.0872(4) 0.4209(4) 0.0400(12) Uani 1 1 d . . .
H132 H 0.0355 -0.1558 0.3839 0.048 Uiso 1 1 calc R . .
C136 C -0.2261(6) 0.0099(5) 0.5432(5) 0.0552(16) Uani 1 1 d . . .
H136 H -0.2974 0.0122 0.5957 0.066 Uiso 1 1 calc R . .
C135 C -0.2288(5) 0.1099(5) 0.5242(5) 0.0474(13) Uani 1 1 d . . .
H135 H -0.2996 0.1769 0.5633 0.057 Uiso 1 1 calc R . .
C165 C 0.0349(4) 0.5061(4) 0.3340(4) 0.0334(10) Uani 1 1 d . . .
H165 H 0.1071 0.4650 0.3480 0.040 Uiso 1 1 calc R . .
C164 C -0.0442(5) 0.6163(4) 0.3632(4) 0.0363(11) Uani 1 1 d . . .
H164 H -0.0388 0.6667 0.4012 0.044 Uiso 1 1 calc R . .
C163 C -0.1359(4) 0.6385(3) 0.3245(3) 0.0261(9) Uani 1 1 d . . .
C174 C -0.2435(4) 0.7430(4) 0.3307(3) 0.0279(9) Uani 1 1 d . . .
C175 C -0.3217(5) 0.7510(4) 0.2836(4) 0.0345(10) Uani 1 1 d . . .
H175 H -0.3061 0.6881 0.2453 0.041 Uiso 1 1 calc R . .
C176 C -0.4221(5) 0.8513(4) 0.2932(4) 0.0438(12) Uani 1 1 d . . .
H176 H -0.4757 0.8543 0.2621 0.053 Uiso 1 1 calc R . .
C172 C -0.3738(5) 0.9363(4) 0.3884(4) 0.0415(12) Uani 1 1 d . . .
H172 H -0.3906 1.0010 0.4249 0.050 Uiso 1 1 calc R . .
C173 C -0.2726(5) 0.8394(4) 0.3856(4) 0.0339(10) Uani 1 1 d . . .
H173 H -0.2232 0.8382 0.4205 0.041 Uiso 1 1 calc R . .
C33 C 0.4105(8) 0.3775(7) 0.2955(8) 0.091(3) Uani 1 1 d . . .
H33 H 0.4388 0.3897 0.2264 0.110 Uiso 1 1 calc R . .
C34 C 0.4403(12) 0.2624(10) 0.4221(8) 0.145(6) Uani 1 1 d . . .
H34A H 0.4865 0.2685 0.4598 0.217 Uiso 1 1 calc R . .
H34B H 0.4530 0.1878 0.4174 0.217 Uiso 1 1 calc R . .
H34C H 0.3514 0.3140 0.4586 0.217 Uiso 1 1 calc R . .
C35 C 0.5991(8) 0.2032(7) 0.2461(9) 0.099(3) Uani 1 1 d . . .
H35A H 0.6167 0.2282 0.1792 0.148 Uiso 1 1 calc R . .
H35B H 0.5927 0.1370 0.2398 0.148 Uiso 1 1 calc R . .
H35C H 0.6664 0.1869 0.2683 0.148 Uiso 1 1 calc R . .
C36 C 0.3569(9) 0.6369(8) 0.0361(7) 0.089(3) Uani 1 1 d . . .
H36 H 0.3681 0.6934 0.0574 0.107 Uiso 1 1 calc R . .
C37 C 0.2288(9) 0.6604(7) 0.2082(7) 0.092(3) Uani 1 1 d . . .
H37A H 0.2806 0.6881 0.2176 0.137 Uiso 1 1 calc R . .
H37B H 0.2193 0.6116 0.2582 0.137 Uiso 1 1 calc R . .
H37C H 0.1468 0.7219 0.2188 0.137 Uiso 1 1 calc R . .
C38 C 0.2573(10) 0.5243(8) 0.0791(8) 0.099(3) Uani 1 1 d . . .
H38A H 0.2584 0.4734 0.1287 0.149 Uiso 1 1 calc R . .
H38B H 0.3205 0.4837 0.0108 0.149 Uiso 1 1 calc R . .
H38C H 0.1751 0.5620 0.0762 0.149 Uiso 1 1 calc R . .
C39 C 0.4872(8) 0.3906(7) 0.7644(8) 0.089(3) Uani 1 1 d . . .
H39 H 0.4709 0.4220 0.8301 0.106 Uiso 1 1 calc R . .
C40 C 0.4497(12) 0.4125(10) 0.6090(8) 0.121(4) Uani 1 1 d . . .
H40A H 0.5142 0.3355 0.5923 0.181 Uiso 1 1 calc R . .
H40B H 0.4800 0.4540 0.5600 0.181 Uiso 1 1 calc R . .
H40C H 0.3748 0.4186 0.6049 0.181 Uiso 1 1 calc R . .
C41A C 0.3178(12) 0.5664(9) 0.7555(12) 0.064(4) Uani 0.50 1 d P . .
B1 B 0.0309(4) 0.3461(4) 0.2497(4) 0.0242(10) Uani 1 1 d . . .
C41B C 0.2818(13) 0.4929(12) 0.7925(15) 0.079(5) Uani 0.50 1 d P . .

loop_
_atom_site_aniso_label
_atom_site_aniso_U_11
_atom_site_aniso_U_22
_atom_site_aniso_U_33
_atom_site_aniso_U_23
_atom_site_aniso_U_13
_atom_site_aniso_U_12
Ag1 0.0332(2) 0.02347(19) 0.0264(2) 0.00258(13) -0.00405(14) -0.01264(15)
O1 0.084(5) 0.113(5) 0.121(6) -0.007(5) -0.016(4) -0.026(4)
O2 0.137(6) 0.140(6) 0.076(4) 0.013(4) -0.023(4) -0.079(5)
O3 0.102(5) 0.054(3) 0.128(5) -0.009(3) -0.057(4) -0.014(3)
N101 0.0222(18) 0.0184(16) 0.0256(18) 0.0036(14) -0.0074(14) -0.0083(14)
N102 0.0231(18) 0.0192(16) 0.0261(18) 0.0054(14) -0.0086(14) -0.0091(14)
N111 0.034(2) 0.0253(18) 0.0262(18) 0.0040(15) -0.0105(16) -0.0135(16)
N141 0.0238(18) 0.0250(17) 0.0237(17) 0.0072(15) -0.0059(15) -0.0121(15)
N142 0.0227(18) 0.0250(17) 0.0253(18) 0.0038(15) -0.0038(15) -0.0106(15)
N151 0.0250(19) 0.0289(19) 0.037(2) 0.0050(17) -0.0089(16) -0.0139(16)
N121 0.0240(18) 0.0236(17) 0.0234(17) 0.0028(14) -0.0063(15) -0.0095(15)
N122 0.0267(19) 0.0264(18) 0.0260(18) 0.0064(15) -0.0083(15) -0.0150(15)
N131 0.064(3) 0.060(3) 0.058(3) 0.030(3) -0.036(3) -0.047(3)
N161 0.0229(18) 0.0231(17) 0.0268(18) 0.0016(15) -0.0072(15) -0.0086(15)
N162 0.0251(19) 0.0216(17) 0.0278(18) 0.0030(15) -0.0092(15) -0.0097(15)
N171 0.041(2) 0.030(2) 0.048(3) 0.0053(19) -0.016(2) -0.0076(19)
N13 0.071(4) 0.072(4) 0.071(4) 0.012(3) -0.011(3) -0.024(3)
N14 0.071(4) 0.128(6) 0.083(5) 0.003(4) -0.017(4) -0.065(5)
N15 0.080(5) 0.076(4) 0.131(7) 0.005(4) -0.049(5) -0.036(4)
C105 0.035(2) 0.025(2) 0.031(2) 0.0094(18) -0.0118(19) -0.0174(19)
C104 0.032(2) 0.026(2) 0.027(2) 0.0059(18) -0.0088(18) -0.0135(19)
C103 0.023(2) 0.0203(19) 0.024(2) 0.0044(16) -0.0080(17) -0.0079(16)
C114 0.027(2) 0.0207(19) 0.025(2) 0.0070(17) -0.0114(18) -0.0097(17)
C113 0.032(2) 0.034(2) 0.023(2) 0.0071(18) -0.0090(18) -0.019(2)
C112 0.034(2) 0.036(2) 0.022(2) 0.0052(19) -0.0077(18) -0.019(2)
C116 0.031(2) 0.031(2) 0.030(2) 0.0033(19) -0.0072(19) -0.017(2)
C115 0.025(2) 0.029(2) 0.024(2) -0.0019(18) -0.0026(17) -0.0112(18)
C145 0.030(2) 0.030(2) 0.027(2) 0.0070(18) -0.0102(19) -0.0123(19)
C144 0.026(2) 0.029(2) 0.035(2) 0.0081(19) -0.0151(19) -0.0109(18)
C143 0.024(2) 0.025(2) 0.031(2) 0.0050(18) -0.0107(18) -0.0112(18)
C154 0.024(2) 0.027(2) 0.033(2) 0.0052(18) -0.0102(18) -0.0142(18)
C155 0.027(2) 0.029(2) 0.037(2) 0.009(2) -0.010(2) -0.0148(19)
C156 0.024(2) 0.028(2) 0.042(3) 0.008(2) -0.010(2) -0.0116(19)
C152 0.029(2) 0.033(2) 0.035(2) 0.011(2) -0.011(2) -0.018(2)
C153 0.029(2) 0.028(2) 0.037(2) 0.008(2) -0.013(2) -0.0122(19)
C125 0.030(2) 0.027(2) 0.027(2) 0.0010(18) -0.0049(19) -0.0089(19)
C124 0.029(2) 0.036(2) 0.027(2) 0.002(2) -0.0012(19) -0.013(2)
C123 0.025(2) 0.035(2) 0.025(2) 0.0077(19) -0.0092(18) -0.0162(19)
C134 0.036(3) 0.043(3) 0.029(2) 0.016(2) -0.018(2) -0.024(2)
C133 0.050(3) 0.039(3) 0.026(2) 0.012(2) -0.020(2) -0.029(2)
C132 0.062(3) 0.043(3) 0.035(3) 0.017(2) -0.030(3) -0.034(3)
C136 0.051(4) 0.067(4) 0.066(4) 0.037(3) -0.026(3) -0.043(3)
C135 0.037(3) 0.052(3) 0.053(3) 0.022(3) -0.013(2) -0.026(3)
C165 0.028(2) 0.032(2) 0.042(3) 0.004(2) -0.016(2) -0.015(2)
C164 0.035(3) 0.030(2) 0.047(3) 0.001(2) -0.017(2) -0.017(2)
C163 0.028(2) 0.025(2) 0.025(2) 0.0043(17) -0.0072(17) -0.0148(18)
C174 0.029(2) 0.027(2) 0.024(2) 0.0059(18) -0.0058(18) -0.0144(19)
C175 0.038(3) 0.029(2) 0.034(2) 0.006(2) -0.014(2) -0.015(2)
C176 0.041(3) 0.039(3) 0.047(3) 0.010(2) -0.023(2) -0.012(2)
C172 0.046(3) 0.028(2) 0.037(3) 0.000(2) -0.009(2) -0.013(2)
C173 0.034(3) 0.029(2) 0.033(2) 0.0017(19) -0.009(2) -0.015(2)
C33 0.070(5) 0.074(5) 0.097(6) 0.009(5) -0.023(5) -0.018(5)
C34 0.130(10) 0.119(9) 0.086(7) 0.028(7) 0.001(7) -0.021(8)
C35 0.069(5) 0.075(5) 0.131(8) -0.014(5) -0.023(5) -0.031(4)
C36 0.095(6) 0.100(6) 0.077(6) 0.012(5) -0.023(5) -0.059(6)
C37 0.093(6) 0.080(5) 0.087(6) 0.019(5) -0.026(5) -0.038(5)
C38 0.104(7) 0.087(6) 0.111(7) 0.020(5) -0.028(6) -0.061(6)
C39 0.067(5) 0.072(5) 0.117(7) 0.011(5) -0.050(5) -0.016(4)
C40 0.148(11) 0.142(10) 0.088(7) 0.028(7) -0.050(7) -0.080(9)
C41A 0.049(7) 0.033(6) 0.088(10) -0.023(6) -0.040(7) 0.008(5)
B1 0.021(2) 0.020(2) 0.025(2) 0.0009(18) -0.0044(19) -0.0083(18)
C41B 0.048(8) 0.057(8) 0.130(15) -0.007(9) -0.032(9) -0.024(7)

loop_
_atom_type_symbol
_atom_type_description
_atom_type_scat_dispersion_real
_atom_type_scat_dispersion_imag
_atom_type_scat_source
C C 0.0033 0.0016 'International Tables Vol C Tables 4.2.6.8 and 6.1.1.4'
H H 0.0000 0.0000 'International Tables Vol C Tables 4.2.6.8 and 6.1.1.4'
B B 0.0013 0.0007 'International Tables Vol C Tables 4.2.6.8 and 6.1.1.4'
N N 0.0061 0.0033 'International Tables Vol C Tables 4.2.6.8 and 6.1.1.4'
O O 0.0106 0.0060 'International Tables Vol C Tables 4.2.6.8 and 6.1.1.4'
Ag Ag -0.8971 1.1015 'International Tables Vol C Tables 4.2.6.8 and 6.1.1.4'

loop_
_exptl_crystal_face_index_h
_exptl_crystal_face_index_k
_exptl_crystal_face_index_l
_exptl_crystal_face_perp_dist
1.00 0.00 0.00 0.0300
-1.00 0.00 0.00 0.0150
0.00 1.00 0.00 0.2290
0.00 -1.00 0.00 0.2400
-2.00 -3.00 13.00 0.0480
0.00 0.00 -1.00 0.0940

loop_
_geom_angle_atom_site_label_1
_geom_angle_atom_site_label_2
_geom_angle_atom_site_label_3
_geom_angle
_geom_angle_site_symmetry_1
_geom_angle_site_symmetry_3
_geom_angle_publ_flag
N122 Ag1 N151 132.69(14) . 2_655 ?
N122 Ag1 N111 130.42(13) . 2 ?
N151 Ag1 N111 92.01(13) 2_655 2 ?
N122 Ag1 N102 79.97(12) . . ?
N151 Ag1 N102 102.93(13) 2_655 . ?
N111 Ag1 N102 114.39(12) 2 . ?
C105 N101 N102 110.7(3) . . ?
C105 N101 B1 126.6(4) . . ?
N102 N101 B1 121.6(3) . . ?
C103 N102 N101 105.6(3) . . ?
C103 N102 Ag1 122.5(3) . . ?
N101 N102 Ag1 115.5(2) . . ?
C116 N111 C112 116.7(4) . . ?
C116 N111 Ag1 116.9(3) . 2 ?
C112 N111 Ag1 126.0(3) . 2 ?
C145 N141 N142 110.7(4) . . ?
C145 N141 B1 128.7(4) . . ?
N142 N141 B1 120.4(3) . . ?
C143 N142 N141 104.9(3) . . ?
C156 N151 C152 116.6(4) . . ?
C156 N151 Ag1 113.3(3) . 2_655 ?
C152 N151 Ag1 128.3(3) . 2_655 ?
N122 N121 C125 109.2(3) . . ?
N122 N121 B1 122.1(3) . . ?
C125 N121 B1 128.1(4) . . ?
C123 N122 N121 107.2(3) . . ?
C123 N122 Ag1 130.0(3) . . ?
N121 N122 Ag1 121.6(3) . . ?
C136 N131 C132 116.3(5) . . ?
C165 N161 N162 110.9(3) . . ?
C165 N161 B1 129.0(4) . . ?
N162 N161 B1 118.9(3) . . ?
C163 N162 N161 105.5(4) . . ?
C172 N171 C176 115.5(4) . . ?
C33 N13 C35 122.7(8) . . ?
C33 N13 C34 119.4(8) . . ?
C35 N13 C34 117.1(8) . . ?
C37 N14 C36 116.7(8) . . ?
C37 N14 C38 124.6(8) . . ?
C36 N14 C38 118.0(8) . . ?
C39 N15 C41A 124.8(9) . . ?
C39 N15 C40 117.7(9) . . ?
C41A N15 C40 117.4(9) . . ?
C39 N15 C41B 101.6(10) . . ?
C41A N15 C41B 52.1(9) . . ?
C40 N15 C41B 114.4(9) . . ?
N101 C105 C104 108.4(4) . . ?
C105 C104 C103 104.4(4) . . ?
N102 C103 C104 111.0(4) . . ?
N102 C103 C114 118.6(4) . . ?
C104 C103 C114 130.5(4) . . ?
C113 C114 C115 117.5(4) . . ?
C113 C114 C103 121.7(4) . . ?
C115 C114 C103 120.8(4) . . ?
C112 C113 C114 119.4(4) . . ?
N111 C112 C113 123.4(4) . . ?
N111 C116 C115 123.4(4) . . ?
C116 C115 C114 119.6(4) . . ?
N141 C145 C144 108.2(4) . . ?
C145 C144 C143 104.9(4) . . ?
N142 C143 C144 111.3(4) . . ?
N142 C143 C154 120.3(4) . . ?
C144 C143 C154 128.0(4) . . ?
C153 C154 C155 116.9(4) . . ?
C153 C154 C143 123.9(4) . . ?
C155 C154 C143 119.2(4) . . ?
C156 C155 C154 119.6(4) . . ?
N151 C156 C155 123.9(4) . . ?
N151 C152 C153 123.6(4) . . ?
C152 C153 C154 119.4(4) . . ?
N121 C125 C124 108.2(4) . . ?
C125 C124 C123 105.6(4) . . ?
N122 C123 C124 109.7(4) . . ?
N122 C123 C134 120.3(4) . . ?
C124 C123 C134 130.0(4) . . ?
C133 C134 C135 115.7(5) . . ?
C133 C134 C123 122.5(4) . . ?
C135 C134 C123 121.7(5) . . ?
C134 C133 C132 120.8(5) . . ?
N131 C132 C133 123.2(5) . . ?
N131 C136 C135 124.9(5) . . ?
C134 C135 C136 119.0(5) . . ?
N161 C165 C164 107.9(4) . . ?
C165 C164 C163 104.9(4) . . ?
N162 C163 C164 110.9(4) . . ?
N162 C163 C174 119.6(4) . . ?
C164 C163 C174 129.5(4) . . ?
C175 C174 C173 116.9(4) . . ?
C175 C174 C163 121.9(4) . . ?
C173 C174 C163 121.2(4) . . ?
C176 C175 C174 119.3(5) . . ?
N171 C176 C175 124.6(5) . . ?
N171 C172 C173 124.4(5) . . ?
C172 C173 C174 119.4(5) . . ?
O1 C33 N13 123.7(9) . . ?
O2 C36 N14 125.7(9) . . ?
O3 C39 N15 126.6(10) . . ?
C41B C41A N15 69.6(9) . . ?
N141 B1 N161 110.3(4) . . ?
N141 B1 N101 110.0(3) . . ?
N161 B1 N101 108.1(3) . . ?
N141 B1 N121 108.1(3) . . ?
N161 B1 N121 107.6(3) . . ?
N101 B1 N121 112.7(4) . . ?
C41A C41B N15 58.3(8) . . ?

loop_
_geom_bond_atom_site_label_1
_geom_bond_atom_site_label_2
_geom_bond_distance
_geom_bond_site_symmetry_2
_geom_bond_publ_flag
Ag1 N122 2.246(4) . ?
Ag1 N151 2.306(4) 2_655 ?
Ag1 N111 2.343(4) 2 ?
Ag1 N102 2.437(3) . ?
O1 C33 1.262(10) . ?
O2 C36 1.231(10) . ?
O3 C39 1.133(9) . ?
N101 C105 1.347(6) . ?
N101 N102 1.353(5) . ?
N101 B1 1.543(6) . ?
N102 C103 1.345(5) . ?
N111 C116 1.343(6) . ?
N111 C112 1.352(6) . ?
N111 Ag1 2.343(4) 2 ?
N141 C145 1.351(6) . ?
N141 N142 1.368(5) . ?
N141 B1 1.530(6) . ?
N142 C143 1.332(6) . ?
N151 C156 1.334(6) . ?
N151 C152 1.349(6) . ?
N151 Ag1 2.306(4) 2_655 ?
N121 N122 1.362(5) . ?
N121 C125 1.363(6) . ?
N121 B1 1.551(6) . ?
N122 C123 1.336(6) . ?
N131 C136 1.312(8) . ?
N131 C132 1.328(7) . ?
N161 C165 1.354(6) . ?
N161 N162 1.365(5) . ?
N161 B1 1.542(6) . ?
N162 C163 1.334(6) . ?
N171 C172 1.333(7) . ?
N171 C176 1.346(7) . ?
N13 C33 1.319(10) . ?
N13 C35 1.433(10) . ?
N13 C34 1.435(12) . ?
N14 C37 1.361(11) . ?
N14 C36 1.371(11) . ?
N14 C38 1.457(11) . ?
N15 C39 1.349(11) . ?
N15 C41A 1.446(13) . ?
N15 C40 1.461(12) . ?
N15 C41B 1.592(17) . ?
C105 C104 1.375(7) . ?
C104 C103 1.397(6) . ?
C103 C114 1.472(6) . ?
C114 C113 1.389(6) . ?
C114 C115 1.395(6) . ?
C113 C112 1.380(7) . ?
C116 C115 1.379(7) . ?
C145 C144 1.356(7) . ?
C144 C143 1.404(6) . ?
C143 C154 1.468(6) . ?
C154 C153 1.394(6) . ?
C154 C155 1.400(6) . ?
C155 C156 1.381(7) . ?
C152 C153 1.387(7) . ?
C125 C124 1.368(7) . ?
C124 C123 1.401(7) . ?
C123 C134 1.460(6) . ?
C134 C133 1.384(7) . ?
C134 C135 1.393(7) . ?
C133 C132 1.395(7) . ?
C136 C135 1.403(8) . ?
C165 C164 1.368(7) . ?
C164 C163 1.413(7) . ?
C163 C174 1.466(6) . ?
C174 C175 1.388(7) . ?
C174 C173 1.398(6) . ?
C175 C176 1.378(7) . ?
C172 C173 1.381(7) . ?
C41A C41B 1.34(2) . ?

loop_
_geom_hbond_atom_site_label_D
_geom_hbond_atom_site_label_H
_geom_hbond_atom_site_label_A
_geom_hbond_distance_DH
_geom_hbond_distance_HA
_geom_hbond_distance_DA
_geom_hbond_angle_DHA
_geom_hbond_site_symmetry_A
C145 H145 N131 0.95 2.56 3.326(6) 137.7 2_556
C144 H144 N171 0.95 2.59 3.524(6) 167.9 1_645
